data_4086788
loop_
_publ_author_name
'Iwai, Tomohiro'
'Tanaka, Ryotaro'
'Sawamura, Masaya'

_publ_section_title
;
 Synthesis, Coordination Properties, and Catalytic Application of
 Triarylmethane-Monophosphines
;
_journal_issue 23
_journal_name_full Organometallics
_journal_page_first 3959
_journal_paper_doi 10.1021/acs.organomet.6b00752
_journal_volume 35
_journal_year 2016
_chemical_formula_moiety 'C34 H28 Cl P Pd'
_chemical_formula_sum 'C34 H28 Cl P Pd'
_chemical_formula_weight 609.42
_space_group_crystal_system monoclinic
_space_group_IT_number 14
_space_group_name_Hall '-P 2yn'
_space_group_name_H-M_alt 'P 1 21/n 1'
_symmetry_space_group_name_Hall '-P 2yn'
_symmetry_space_group_name_H-M 'P 1 21/n 1'
_atom_sites_solution_hydrogens geom
_atom_sites_solution_primary direct
_atom_sites_solution_secondary difmap
_cell_angle_alpha 90.0000
_cell_angle_beta 99.789(2)
_cell_angle_gamma 90.0000
_cell_formula_units_Z 8
_cell_length_a 10.865(2)
_cell_length_b 29.907(5)
_cell_length_c 16.948(3)
_cell_measurement_reflns_used 15207
_cell_measurement_temperature 150
_cell_measurement_theta_max 27.50
_cell_measurement_theta_min 3.10
_cell_volume 5426.9(17)
_computing_cell_refinement 'CrystalClear-SM Expert 2.0 r16'
_computing_data_collection 'CrystalClear-SM Expert 2.0 r16 (Rigaku, 2013)'
_computing_data_reduction 'CrystalClear-SM Expert 2.0 r16'
_computing_molecular_graphics 'CrystalStructure 4.2'
_computing_publication_material 'CrystalStructure 4.2 (Rigaku, 2015)'
_computing_structure_refinement 'SHELXL Version 2014/7 (Sheldrick, 2008)'
_computing_structure_solution 'SIR2011 (Burla, et al., 2012)'
_diffrn_ambient_temperature 150
_diffrn_detector_area_resol_mean 7.314
_diffrn_measured_fraction_theta_full 0.989
_diffrn_measured_fraction_theta_max 0.990
_diffrn_measurement_device_type 'Rigaku Mercury70'
_diffrn_measurement_method \w
_diffrn_radiation_type 'Mo K\a'
_diffrn_radiation_wavelength 0.71075
_diffrn_reflns_av_R_equivalents 0.0803
_diffrn_reflns_Laue_measured_fraction_full 0.989
_diffrn_reflns_Laue_measured_fraction_max 0.990
_diffrn_reflns_limit_h_max 12
_diffrn_reflns_limit_h_min -13
_diffrn_reflns_limit_k_max 36
_diffrn_reflns_limit_k_min -27
_diffrn_reflns_limit_l_max 16
_diffrn_reflns_limit_l_min -20
_diffrn_reflns_number 40947
_diffrn_reflns_point_group_measured_fraction_full 0.989
_diffrn_reflns_point_group_measured_fraction_max 0.990
_diffrn_reflns_theta_full 25.242
_diffrn_reflns_theta_max 26.000
_diffrn_reflns_theta_min 3.138
_diffrn_standards_number 0
_exptl_absorpt_coefficient_mu 0.864
_exptl_absorpt_correction_T_max 0.841
_exptl_absorpt_correction_T_min 0.666
_exptl_absorpt_correction_type multi-scan
_exptl_absorpt_process_details 'REQAB (Rigaku, 1998)'
_exptl_crystal_colour colorless
_exptl_crystal_density_diffrn 1.492
_exptl_crystal_density_method 'not measured'
_exptl_crystal_description prism
_exptl_crystal_F_000 2480.00
_exptl_crystal_size_max 0.200
_exptl_crystal_size_mid 0.200
_exptl_crystal_size_min 0.200
_refine_diff_density_max 0.96
_refine_diff_density_min -1.08
_refine_ls_extinction_method none
_refine_ls_goodness_of_fit_ref 1.041
_refine_ls_hydrogen_treatment constr
_refine_ls_number_parameters 675
_refine_ls_number_reflns 10554
_refine_ls_number_restraints 30
_refine_ls_R_factor_all 0.0886
_refine_ls_R_factor_gt 0.0566
_refine_ls_shift/su_max 0.001
_refine_ls_structure_factor_coef Fsqd
_refine_ls_weighting_details 'w = 1/[\s^2^(Fo^2^)+(0.0446P)^2^] where P=(Fo^2^+2Fc^2^)/3'
_refine_ls_weighting_scheme calc
_refine_ls_wR_factor_gt 0.1203
_refine_ls_wR_factor_ref 0.1396
_reflns_Friedel_coverage 0.000
_reflns_number_gt 7175
_reflns_number_total 10554
_reflns_threshold_expression F^2^>2.0\s(F^2^)
_cod_data_source_file om6b00752_si_002.cif
_cod_data_source_block PdCl(p-allyl)(L4)
_cod_depositor_comments 'Adding full bibliography for 4086782--4086793.cif.'
_cod_database_code 4086788

loop_
_space_group_symop_id
_space_group_symop_operation_xyz
1 +X,+Y,+Z
2 1/2-X,1/2+Y,1/2-Z
3 -X,-Y,-Z
4 -1/2+X,-1/2-Y,-1/2+Z

loop_
_atom_site_label
_atom_site_type_symbol
_atom_site_fract_x
_atom_site_fract_y
_atom_site_fract_z
_atom_site_U_iso_or_equiv
_atom_site_adp_type
_atom_site_occupancy
_atom_site_site_symmetry_order
_atom_site_calc_flag
_atom_site_refinement_flags_posn
_atom_site_refinement_flags_adp
_atom_site_refinement_flags_occupancy
_atom_site_disorder_assembly
_atom_site_disorder_group
Pd1 Pd -0.22465(4) 0.41615(2) 0.49941(2) 0.02503(13) Uani 1 1 d . . . . .
Pd2 Pd 0.21180(4) 0.18907(2) 0.24589(2) 0.02662(14) Uani 1 1 d . . . . .
Cl1 Cl -0.40018(14) 0.37396(5) 0.44329(9) 0.0412(4) Uani 1 1 d . . . . .
Cl2 Cl 0.07002(14) 0.23474(5) 0.29957(8) 0.0383(4) Uani 1 1 d . . . . .
P1 P -0.08786(13) 0.36920(4) 0.44942(7) 0.0215(3) Uani 1 1 d . . . . .
P2 P 0.37810(13) 0.23344(4) 0.29848(7) 0.0229(3) Uani 1 1 d . . . . .
C1 C 0.0748(5) 0.38457(15) 0.4687(3) 0.0233(11) Uani 1 1 d . . . . .
C2 C 0.1275(5) 0.39842(17) 0.5460(3) 0.0304(13) Uani 1 1 d . . . . .
H1 H 0.0767 0.4001 0.5863 0.036 Uiso 1 1 calc R U . . .
C3 C 0.2521(6) 0.40973(18) 0.5646(3) 0.0363(14) Uani 1 1 d . . . . .
H2 H 0.2860 0.4189 0.6174 0.044 Uiso 1 1 calc R U . . .
C4 C 0.3278(5) 0.40783(18) 0.5074(3) 0.0377(14) Uani 1 1 d . . . . .
H3 H 0.4130 0.4165 0.5202 0.045 Uiso 1 1 calc R U . . .
C5 C 0.2785(5) 0.39310(17) 0.4302(3) 0.0348(14) Uani 1 1 d . . . . .
H4 H 0.3301 0.3914 0.3903 0.042 Uiso 1 1 calc R U . . .
C6 C 0.1536(5) 0.38104(16) 0.4121(3) 0.0283(12) Uani 1 1 d . . . . .
H5 H 0.1210 0.3702 0.3601 0.034 Uiso 1 1 calc R U . . .
C7 C -0.0834(5) 0.31086(17) 0.4870(3) 0.0264(12) Uani 1 1 d . . . . .
C8 C 0.0241(6) 0.28588(18) 0.4901(3) 0.0359(14) Uani 1 1 d . . . . .
H6 H 0.0951 0.2980 0.4719 0.043 Uiso 1 1 calc R U . . .
C9 C 0.0267(7) 0.24218(19) 0.5207(3) 0.0401(15) Uani 1 1 d . . . . .
H7 H 0.1004 0.2247 0.5234 0.048 Uiso 1 1 calc R U . . .
C10 C -0.0755(7) 0.22446(18) 0.5467(3) 0.0436(17) Uani 1 1 d . . . . .
H8 H -0.0725 0.1949 0.5673 0.052 Uiso 1 1 calc R U . . .
C11 C -0.1826(6) 0.24947(18) 0.5431(3) 0.0385(15) Uani 1 1 d . . . . .
H9 H -0.2536 0.2373 0.5613 0.046 Uiso 1 1 calc R U . . .
C12 C -0.1863(6) 0.29277(17) 0.5125(3) 0.0312(13) Uani 1 1 d . . . . .
H10 H -0.2606 0.3100 0.5092 0.037 Uiso 1 1 calc R U . . .
C13 C -0.1299(5) 0.36491(16) 0.3404(3) 0.0236(11) Uani 1 1 d . . . . .
C14 C -0.1462(5) 0.40185(15) 0.2893(3) 0.0212(11) Uani 1 1 d . . . . .
C15 C -0.1875(5) 0.39526(17) 0.2082(3) 0.0308(13) Uani 1 1 d . . . . .
H11 H -0.1964 0.4204 0.1734 0.037 Uiso 1 1 calc R U . . .
C16 C -0.2163(6) 0.35293(18) 0.1762(3) 0.0337(14) Uani 1 1 d . . . . .
H12 H -0.2470 0.3493 0.1207 0.040 Uiso 1 1 calc R U . . .
C17 C -0.1997(6) 0.31636(17) 0.2265(3) 0.0367(15) Uani 1 1 d . . . . .
H13 H -0.2177 0.2872 0.2054 0.044 Uiso 1 1 calc R U . . .
C18 C -0.1572(5) 0.32207(17) 0.3068(3) 0.0293(12) Uani 1 1 d . . . . .
H14 H -0.1458 0.2966 0.3407 0.035 Uiso 1 1 calc R U . . .
C19 C -0.1251(5) 0.45002(16) 0.3164(3) 0.0265(12) Uani 1 1 d . . . . .
H15 H -0.0954 0.4509 0.3755 0.032 Uiso 1 1 calc R U . . .
C20 C -0.0324(6) 0.47535(17) 0.2738(3) 0.0295(13) Uani 1 1 d . . . . .
C21 C 0.0887(6) 0.46640(19) 0.2680(3) 0.0405(16) Uani 1 1 d . . . . .
H16 H 0.1278 0.4403 0.2924 0.049 Uiso 1 1 calc R U . . .
C22 C 0.1561(6) 0.4955(2) 0.2262(3) 0.0418(16) Uani 1 1 d . . . . .
H17 H 0.2410 0.4896 0.2230 0.050 Uiso 1 1 calc R U . . .
C23 C 0.0962(8) 0.5331(2) 0.1895(3) 0.0497(19) Uani 1 1 d . . . . .
H18 H 0.1416 0.5527 0.1610 0.060 Uiso 1 1 calc R U . . .
C24 C -0.0241(7) 0.54266(19) 0.1930(3) 0.0458(18) Uani 1 1 d . . . . .
H19 H -0.0620 0.5686 0.1673 0.055 Uiso 1 1 calc R U . . .
C25 C -0.0935(6) 0.51398(18) 0.2350(3) 0.0370(15) Uani 1 1 d . . . . .
C26 C -0.2215(6) 0.51562(18) 0.2471(3) 0.0368(15) Uani 1 1 d . . . . .
C27 C -0.3163(8) 0.5439(2) 0.2160(4) 0.054(2) Uani 1 1 d . . . . .
H20 H -0.3020 0.5679 0.1820 0.065 Uiso 1 1 calc R U . . .
C28 C -0.4340(8) 0.5367(2) 0.2352(4) 0.060(2) Uani 1 1 d . . . . .
H21 H -0.5007 0.5564 0.2149 0.072 Uiso 1 1 calc R U . . .
C29 C -0.4554(7) 0.5004(2) 0.2850(4) 0.0550(19) Uani 1 1 d . . . . .
H22 H -0.5359 0.4962 0.2985 0.066 Uiso 1 1 calc R U . . .
C30 C -0.3586(6) 0.4708(2) 0.3141(3) 0.0404(15) Uani 1 1 d . . . . .
H23 H -0.3729 0.4459 0.3462 0.048 Uiso 1 1 calc R U . . .
C31 C -0.2439(6) 0.47851(18) 0.2954(3) 0.0333(14) Uani 1 1 d . . . . .
C32A C -0.1008(5) 0.46538(18) 0.5584(4) 0.0522(14) Uani 0.665(10) 1 d G U P A 1
H24A H -0.0727 0.4611 0.6166 0.063 Uiso 0.665(10) 1 calc R U P A 1
H25A H -0.0332 0.4753 0.5300 0.063 Uiso 0.665(10) 1 calc R U P A 1
C33A C -0.2073(5) 0.48449(16) 0.5376(4) 0.0461(15) Uani 0.665(10) 1 d G U P A 1
H26A H -0.2108 0.5069 0.4934 0.055 Uiso 0.665(10) 1 calc R U P A 1
C34A C -0.3309(5) 0.46836(16) 0.5523(3) 0.0433(13) Uani 0.665(10) 1 d G U P A 1
H28A H -0.4057 0.4807 0.5176 0.052 Uiso 0.665(10) 1 calc R U P A 1
H27A H -0.3408 0.4642 0.6088 0.052 Uiso 0.665(10) 1 calc R U P A 1
C32B C -0.1008(5) 0.46538(18) 0.5584(4) 0.0522(14) Uani 0.335(10) 1 d G U P A 2
H25B H -0.0301 0.4544 0.5984 0.063 Uiso 0.335(10) 1 calc R U P A 2
H24B H -0.0780 0.4901 0.5248 0.063 Uiso 0.335(10) 1 calc R U P A 2
C33B C -0.2169(5) 0.4689(3) 0.5838(2) 0.0469(17) Uani 0.335(10) 1 d G U P A 2
H26B H -0.2088 0.4554 0.6384 0.056 Uiso 0.335(10) 1 calc R U P A 2
C34B C -0.3309(5) 0.46836(16) 0.5523(3) 0.0433(13) Uani 0.335(10) 1 d G U P A 2
H27B H -0.3617 0.4940 0.5175 0.052 Uiso 0.335(10) 1 calc R U P A 2
H28B H -0.3906 0.4579 0.5864 0.052 Uiso 0.335(10) 1 calc R U P A 2
C35 C 0.5328(5) 0.21696(16) 0.2839(3) 0.0234(11) Uani 1 1 d . . . . .
C36 C 0.5510(5) 0.20118(17) 0.2095(3) 0.0326(13) Uani 1 1 d . . . . .
H29 H 0.4818 0.1984 0.1672 0.039 Uiso 1 1 calc R U . . .
C37 C 0.6698(5) 0.18945(18) 0.1966(3) 0.0336(14) Uani 1 1 d . . . . .
H30 H 0.6810 0.1797 0.1450 0.040 Uiso 1 1 calc R U . . .
C38 C 0.7685(5) 0.19167(17) 0.2556(3) 0.0313(13) Uani 1 1 d . . . . .
H31 H 0.8480 0.1820 0.2461 0.038 Uiso 1 1 calc R U . . .
C39 C 0.7559(5) 0.20788(17) 0.3303(3) 0.0321(13) Uani 1 1 d . . . . .
H32 H 0.8267 0.2104 0.3715 0.038 Uiso 1 1 calc R U . . .
C40 C 0.6388(5) 0.22039(16) 0.3441(3) 0.0288(12) Uani 1 1 d . . . . .
H33 H 0.6299 0.2315 0.3953 0.035 Uiso 1 1 calc R U . . .
C41 C 0.3697(5) 0.29056(16) 0.2607(3) 0.0246(11) Uani 1 1 d . . . . .
C42 C 0.4752(5) 0.31652(17) 0.2667(3) 0.0302(13) Uani 1 1 d . . . . .
H34 H 0.5533 0.3043 0.2908 0.036 Uiso 1 1 calc R U . . .
C43 C 0.4701(6) 0.36086(19) 0.2379(3) 0.0411(15) Uani 1 1 d . . . . .
H35 H 0.5439 0.3783 0.2420 0.049 Uiso 1 1 calc R U . . .
C44 C 0.3565(6) 0.37840(18) 0.2039(3) 0.0390(15) Uani 1 1 d . . . . .
H36 H 0.3515 0.4085 0.1855 0.047 Uiso 1 1 calc R U . . .
C45 C 0.2504(6) 0.35282(18) 0.1963(3) 0.0417(16) Uani 1 1 d . . . . .
H37 H 0.1730 0.3652 0.1714 0.050 Uiso 1 1 calc R U . . .
C46 C 0.2540(6) 0.30891(18) 0.2244(3) 0.0360(14) Uani 1 1 d . . . . .
H38 H 0.1798 0.2916 0.2193 0.043 Uiso 1 1 calc R U . . .
C47 C 0.3939(5) 0.23804(16) 0.4079(3) 0.0224(11) Uani 1 1 d . . . . .
C48 C 0.4136(5) 0.20091(16) 0.4588(3) 0.0265(12) Uani 1 1 d . . . . .
C49 C 0.4336(5) 0.20799(16) 0.5416(3) 0.0306(13) Uani 1 1 d . . . . .
H39 H 0.4490 0.1830 0.5765 0.037 Uiso 1 1 calc R U . . .
C50 C 0.4316(5) 0.25050(18) 0.5741(3) 0.0317(13) Uani 1 1 d . . . . .
H40 H 0.4482 0.2546 0.6305 0.038 Uiso 1 1 calc R U . . .
C51 C 0.4051(5) 0.28685(17) 0.5239(3) 0.0334(14) Uani 1 1 d . . . . .
H41 H 0.3974 0.3158 0.5457 0.040 Uiso 1 1 calc R U . . .
C52 C 0.3899(5) 0.28114(17) 0.4421(3) 0.0293(12) Uani 1 1 d . . . . .
H42 H 0.3766 0.3066 0.4081 0.035 Uiso 1 1 calc R U . . .
C53 C 0.4067(5) 0.15290(16) 0.4291(3) 0.0283(13) Uani 1 1 d . . . . .
H43 H 0.4038 0.1529 0.3698 0.034 Uiso 1 1 calc R U . . .
C54 C 0.5131(6) 0.12253(17) 0.4681(3) 0.0303(13) Uani 1 1 d . . . . .
C55 C 0.6399(6) 0.12755(19) 0.4699(3) 0.0393(15) Uani 1 1 d . . . . .
H44 H 0.6726 0.1530 0.4471 0.047 Uiso 1 1 calc R U . . .
C56 C 0.7175(6) 0.0940(2) 0.5064(3) 0.0447(16) Uani 1 1 d . . . . .
H45 H 0.8051 0.0964 0.5082 0.054 Uiso 1 1 calc R U . . .
C57 C 0.6708(7) 0.05770(19) 0.5395(3) 0.0429(16) Uani 1 1 d . . . . .
H46 H 0.7264 0.0351 0.5635 0.052 Uiso 1 1 calc R U . . .
C58 C 0.5462(7) 0.05304(18) 0.5392(3) 0.0424(17) Uani 1 1 d . . . . .
H47 H 0.5149 0.0280 0.5639 0.051 Uiso 1 1 calc R U . . .
C59 C 0.4652(6) 0.08589(16) 0.5015(3) 0.0323(14) Uani 1 1 d . . . . .
C60 C 0.3302(6) 0.08830(17) 0.4899(3) 0.0338(14) Uani 1 1 d . . . . .
C61 C 0.2394(7) 0.0597(2) 0.5108(3) 0.0433(17) Uani 1 1 d . . . . .
H48 H 0.2621 0.0319 0.5365 0.052 Uiso 1 1 calc R U . . .
C62 C 0.1167(7) 0.0726(2) 0.4932(3) 0.0483(17) Uani 1 1 d . . . . .
H49 H 0.0548 0.0539 0.5094 0.058 Uiso 1 1 calc R U . . .
C63 C 0.0789(6) 0.11217(19) 0.4526(3) 0.0435(16) Uani 1 1 d . . . . .
H50 H -0.0073 0.1195 0.4403 0.052 Uiso 1 1 calc R U . . .
C64 C 0.1667(6) 0.14053(19) 0.4302(3) 0.0380(15) Uani 1 1 d . . . . .
H51 H 0.1421 0.1678 0.4032 0.046 Uiso 1 1 calc R U . . .
C65 C 0.2932(6) 0.12846(18) 0.4481(3) 0.0321(14) Uani 1 1 d . . . . .
C66A C 0.3053(5) 0.13718(16) 0.1931(3) 0.0338(14) Uani 0.595(14) 1 d G . P B 3
H52A H 0.3107 0.1407 0.1357 0.041 Uiso 0.595(14) 1 calc R U P B 3
H53A H 0.3829 0.1254 0.2256 0.041 Uiso 0.595(14) 1 calc R U P B 3
C67A C 0.1908(5) 0.12000(16) 0.2108(4) 0.031(3) Uani 0.595(14) 1 d G . P B 3
H54A H 0.2000 0.0983 0.2563 0.037 Uiso 0.595(14) 1 calc R U P B 3
C68A C 0.0765(4) 0.13808(18) 0.1913(4) 0.0470(18) Uani 0.595(14) 1 d G . P B 3
H56A H 0.0130 0.1284 0.2233 0.056 Uiso 0.595(14) 1 calc R U P B 3
H55A H 0.0435 0.1414 0.1335 0.056 Uiso 0.595(14) 1 calc R U P B 3
C66B C 0.3053(5) 0.13718(16) 0.1931(3) 0.0338(14) Uani 0.405(14) 1 d G . P B 4
H53B H 0.3639 0.1464 0.1573 0.041 Uiso 0.405(14) 1 calc R U P B 4
H52B H 0.3334 0.1109 0.2269 0.041 Uiso 0.405(14) 1 calc R U P B 4
C67B C 0.1558(5) 0.1409(3) 0.1574(3) 0.077(9) Uani 0.405(14) 1 d G . P B 4
H54B H 0.1339 0.1524 0.1014 0.092 Uiso 0.405(14) 1 calc R U P B 4
C68B C 0.0765(4) 0.13808(18) 0.1913(4) 0.0470(18) Uani 0.405(14) 1 d G . P B 4
H55B H 0.0718 0.1102 0.2223 0.056 Uiso 0.405(14) 1 calc R U P B 4
H56B H -0.0058 0.1491 0.1641 0.056 Uiso 0.405(14) 1 calc R U P B 4

loop_
_atom_site_aniso_label
_atom_site_aniso_U_11
_atom_site_aniso_U_22
_atom_site_aniso_U_33
_atom_site_aniso_U_23
_atom_site_aniso_U_13
_atom_site_aniso_U_12
Pd1 0.0255(3) 0.0236(2) 0.0268(2) -0.00296(15) 0.00682(18) 0.00020(17)
Pd2 0.0259(3) 0.0257(3) 0.0277(3) -0.00226(15) 0.00304(19) -0.00297(17)
Cl1 0.0240(8) 0.0448(9) 0.0534(9) -0.0129(7) 0.0024(6) -0.0054(7)
Cl2 0.0282(8) 0.0404(9) 0.0484(9) -0.0010(6) 0.0130(6) 0.0054(6)
P1 0.0222(8) 0.0207(7) 0.0221(7) -0.0013(5) 0.0051(5) -0.0008(5)
P2 0.0234(8) 0.0218(7) 0.0234(7) -0.0012(5) 0.0040(5) -0.0003(6)
C1 0.025(3) 0.015(3) 0.029(3) 0.0055(19) 0.004(2) 0.001(2)
C2 0.033(3) 0.027(3) 0.032(3) 0.005(2) 0.007(2) 0.001(2)
C3 0.036(4) 0.031(3) 0.041(3) -0.001(2) 0.005(3) -0.001(3)
C4 0.017(3) 0.036(3) 0.058(4) 0.005(3) -0.001(3) -0.002(3)
C5 0.024(3) 0.032(3) 0.052(4) 0.013(3) 0.015(3) 0.009(2)
C6 0.029(3) 0.021(3) 0.035(3) 0.005(2) 0.005(2) 0.000(2)
C7 0.029(3) 0.032(3) 0.017(3) -0.001(2) 0.000(2) -0.002(2)
C8 0.042(4) 0.038(3) 0.026(3) 0.002(2) 0.003(3) 0.002(3)
C9 0.055(4) 0.033(3) 0.032(3) 0.002(2) 0.007(3) 0.010(3)
C10 0.079(5) 0.023(3) 0.027(3) 0.002(2) 0.002(3) 0.000(3)
C11 0.060(5) 0.029(3) 0.027(3) 0.000(2) 0.009(3) -0.020(3)
C12 0.044(4) 0.025(3) 0.025(3) -0.004(2) 0.007(3) -0.006(3)
C13 0.021(3) 0.025(3) 0.026(3) -0.002(2) 0.006(2) 0.000(2)
C14 0.025(3) 0.017(3) 0.022(3) -0.0013(18) 0.006(2) -0.001(2)
C15 0.037(4) 0.032(3) 0.023(3) 0.002(2) 0.004(2) 0.002(3)
C16 0.044(4) 0.039(3) 0.016(3) -0.006(2) 0.001(2) -0.002(3)
C17 0.056(4) 0.022(3) 0.034(3) -0.007(2) 0.016(3) -0.006(3)
C18 0.037(4) 0.027(3) 0.025(3) 0.001(2) 0.008(2) -0.003(3)
C19 0.037(3) 0.019(3) 0.022(3) -0.0065(19) 0.000(2) -0.007(2)
C20 0.042(4) 0.025(3) 0.022(3) -0.001(2) 0.007(2) -0.011(3)
C21 0.053(5) 0.040(3) 0.026(3) 0.005(2) -0.001(3) -0.014(3)
C22 0.044(4) 0.047(4) 0.035(3) -0.001(3) 0.004(3) -0.022(3)
C23 0.085(6) 0.035(4) 0.028(3) 0.004(2) 0.006(3) -0.024(4)
C24 0.087(6) 0.023(3) 0.027(3) 0.000(2) 0.009(3) -0.006(3)
C25 0.059(5) 0.027(3) 0.020(3) -0.003(2) -0.009(3) -0.004(3)
C26 0.060(5) 0.024(3) 0.025(3) 0.003(2) 0.003(3) 0.000(3)
C27 0.076(6) 0.039(4) 0.045(4) 0.004(3) 0.000(4) 0.021(4)
C28 0.074(6) 0.052(5) 0.049(4) -0.011(3) -0.001(4) 0.031(4)
C29 0.042(4) 0.067(5) 0.055(4) -0.017(3) 0.004(3) 0.013(4)
C30 0.042(4) 0.039(3) 0.039(3) -0.013(3) 0.003(3) 0.004(3)
C31 0.042(4) 0.033(3) 0.022(3) -0.003(2) -0.002(3) 0.009(3)
C32A 0.055(3) 0.037(3) 0.068(3) -0.024(2) 0.018(3) -0.005(2)
C33A 0.059(3) 0.025(3) 0.058(4) -0.016(3) 0.018(3) -0.005(2)
C34A 0.057(3) 0.025(2) 0.053(3) -0.013(2) 0.025(3) 0.006(2)
C32B 0.055(3) 0.037(3) 0.068(3) -0.024(2) 0.018(3) -0.005(2)
C33B 0.059(3) 0.028(3) 0.057(4) -0.022(3) 0.020(3) -0.002(3)
C34B 0.057(3) 0.025(2) 0.053(3) -0.013(2) 0.025(3) 0.006(2)
C35 0.021(3) 0.024(3) 0.026(3) 0.002(2) 0.007(2) -0.003(2)
C36 0.020(3) 0.033(3) 0.044(3) -0.006(2) 0.000(2) -0.001(2)
C37 0.029(3) 0.038(3) 0.037(3) -0.009(2) 0.013(3) -0.005(3)
C38 0.023(3) 0.026(3) 0.047(4) 0.001(2) 0.015(3) 0.009(2)
C39 0.029(3) 0.032(3) 0.035(3) 0.006(2) 0.003(2) -0.007(3)
C40 0.037(3) 0.027(3) 0.022(3) -0.003(2) 0.005(2) -0.004(3)
C41 0.027(3) 0.029(3) 0.017(3) 0.0013(19) 0.002(2) 0.000(2)
C42 0.027(3) 0.026(3) 0.035(3) 0.002(2) 0.000(2) 0.002(2)
C43 0.048(4) 0.033(3) 0.043(4) -0.001(3) 0.009(3) -0.009(3)
C44 0.054(4) 0.021(3) 0.041(3) 0.005(2) 0.005(3) -0.003(3)
C45 0.046(4) 0.029(3) 0.046(4) 0.012(2) -0.002(3) 0.009(3)
C46 0.040(4) 0.028(3) 0.038(3) 0.001(2) 0.000(3) -0.004(3)
C47 0.022(3) 0.023(3) 0.021(3) -0.0028(19) 0.002(2) 0.000(2)
C48 0.032(3) 0.021(3) 0.028(3) 0.000(2) 0.008(2) -0.007(2)
C49 0.047(4) 0.025(3) 0.019(3) -0.002(2) 0.004(2) 0.004(3)
C50 0.041(4) 0.035(3) 0.020(3) -0.006(2) 0.007(2) -0.006(3)
C51 0.043(4) 0.024(3) 0.033(3) -0.011(2) 0.006(3) 0.001(3)
C52 0.036(3) 0.026(3) 0.026(3) 0.006(2) 0.005(2) 0.002(2)
C53 0.050(4) 0.016(3) 0.021(3) 0.0002(19) 0.009(2) -0.001(2)
C54 0.044(4) 0.023(3) 0.023(3) -0.003(2) 0.005(2) 0.004(3)
C55 0.043(4) 0.029(3) 0.049(4) -0.003(2) 0.015(3) 0.001(3)
C56 0.042(4) 0.050(4) 0.042(4) -0.003(3) 0.004(3) 0.015(3)
C57 0.065(5) 0.025(3) 0.035(3) -0.001(2) -0.001(3) 0.007(3)
C58 0.076(5) 0.023(3) 0.025(3) -0.001(2) 0.000(3) -0.002(3)
C59 0.056(4) 0.018(3) 0.024(3) -0.006(2) 0.010(3) 0.000(3)
C60 0.057(4) 0.020(3) 0.023(3) -0.010(2) 0.005(3) -0.004(3)
C61 0.072(5) 0.028(3) 0.032(3) -0.003(2) 0.014(3) -0.008(3)
C62 0.059(5) 0.040(4) 0.048(4) -0.012(3) 0.016(3) -0.015(4)
C63 0.044(4) 0.041(4) 0.046(4) 0.001(3) 0.007(3) -0.015(3)
C64 0.054(4) 0.035(3) 0.026(3) -0.002(2) 0.008(3) -0.006(3)
C65 0.048(4) 0.031(3) 0.018(3) -0.003(2) 0.007(2) -0.011(3)
C66A 0.049(4) 0.022(3) 0.032(3) -0.002(2) 0.011(3) 0.014(3)
C67A 0.050(7) 0.014(5) 0.028(6) -0.011(4) 0.004(4) -0.002(4)
C68A 0.047(4) 0.031(3) 0.054(4) 0.000(3) -0.016(3) -0.007(3)
C66B 0.049(4) 0.022(3) 0.032(3) -0.002(2) 0.011(3) 0.014(3)
C67B 0.18(3) 0.030(10) 0.019(9) -0.012(7) 0.015(11) -0.035(13)
C68B 0.047(4) 0.031(3) 0.054(4) 0.000(3) -0.016(3) -0.007(3)

loop_
_atom_type_symbol
_atom_type_description
_atom_type_scat_dispersion_real
_atom_type_scat_dispersion_imag
_atom_type_scat_source
C C 0.0033 0.0016
;
International Tables for Crystallography
(Vol. C, Tables 4.2.6.8 and 6.1.1.4)
;
H H 0.0000 0.0000
;
International Tables for Crystallography
(Vol. C, Table 6.1.1.4)
;
Cl Cl 0.1484 0.1585
;
International Tables for Crystallography
(Vol. C, Tables 4.2.6.8 and 6.1.1.4)
;
P P 0.1023 0.0942
;
International Tables for Crystallography
(Vol. C, Tables 4.2.6.8 and 6.1.1.4)
;
Pd Pd -0.9988 1.0072
;
International Tables for Crystallography
(Vol. C, Tables 4.2.6.8 and 6.1.1.4)
;

loop_
_geom_angle_atom_site_label_1
_geom_angle_atom_site_label_2
_geom_angle_atom_site_label_3
_geom_angle
C33B Pd1 C32B 38.62(9)
C32A Pd1 C33A 35.02(7)
C33B Pd1 C34B 33.72(7)
C32B Pd1 C34B 69.74(9)
C32A Pd1 C34A 69.74(9)
C33A Pd1 C34A 39.83(7)
C33B Pd1 P1 138.22(15)
C32B Pd1 P1 101.45(14)
C32A Pd1 P1 101.45(14)
C33A Pd1 P1 131.46(15)
C34B Pd1 P1 171.08(14)
C34A Pd1 P1 171.08(14)
C33B Pd1 Cl1 127.51(15)
C32B Pd1 Cl1 165.42(14)
C32A Pd1 Cl1 165.42(14)
C33A Pd1 Cl1 131.20(16)
C34B Pd1 Cl1 95.71(14)
C34A Pd1 Cl1 95.71(14)
P1 Pd1 Cl1 93.07(5)
C67B Pd2 C66B 45.59(10)
C66A Pd2 C67A 38.86(7)
C67B Pd2 C68B 29.93(6)
C66B Pd2 C68B 69.68(9)
C66A Pd2 C68A 69.68(9)
C67A Pd2 C68A 35.85(7)
C67B Pd2 P2 142.12(16)
C66B Pd2 P2 100.58(14)
C66A Pd2 P2 100.58(14)
C67A Pd2 P2 134.58(14)
C68B Pd2 P2 170.13(14)
C68A Pd2 P2 170.13(14)
C67B Pd2 Cl2 123.12(16)
C66B Pd2 Cl2 166.85(14)
C66A Pd2 Cl2 166.85(14)
C67A Pd2 Cl2 128.18(15)
C68B Pd2 Cl2 97.46(14)
C68A Pd2 Cl2 97.46(14)
P2 Pd2 Cl2 92.18(5)
C1 P1 C13 105.7(2)
C1 P1 C7 102.1(2)
C13 P1 C7 105.5(2)
C1 P1 Pd1 116.81(16)
C13 P1 Pd1 110.31(17)
C7 P1 Pd1 115.29(18)
C35 P2 C41 101.5(2)
C35 P2 C47 103.2(2)
C41 P2 C47 106.0(2)
C35 P2 Pd2 118.53(17)
C41 P2 Pd2 114.61(17)
C47 P2 Pd2 111.54(17)
C6 C1 C2 117.7(5)
C6 C1 P1 123.6(4)
C2 C1 P1 118.6(4)
C3 C2 C1 121.0(5)
C3 C2 H1 119.5
C1 C2 H1 119.5
C4 C3 C2 120.7(5)
C4 C3 H2 119.6
C2 C3 H2 119.6
C3 C4 C5 119.5(5)
C3 C4 H3 120.2
C5 C4 H3 120.2
C6 C5 C4 119.6(5)
C6 C5 H4 120.2
C4 C5 H4 120.2
C5 C6 C1 121.4(5)
C5 C6 H5 119.3
C1 C6 H5 119.3
C12 C7 C8 120.2(5)
C12 C7 P1 120.2(4)
C8 C7 P1 119.7(4)
C7 C8 C9 118.8(6)
C7 C8 H6 120.6
C9 C8 H6 120.6
C10 C9 C8 120.8(6)
C10 C9 H7 119.6
C8 C9 H7 119.6
C9 C10 C11 120.1(5)
C9 C10 H8 120.0
C11 C10 H8 120.0
C10 C11 C12 119.5(6)
C10 C11 H9 120.2
C12 C11 H9 120.2
C7 C12 C11 120.6(6)
C7 C12 H10 119.7
C11 C12 H10 119.7
C14 C13 C18 118.2(4)
C14 C13 P1 123.6(4)
C18 C13 P1 118.0(4)
C15 C14 C13 119.2(4)
C15 C14 C19 116.2(4)
C13 C14 C19 124.6(4)
C14 C15 C16 122.0(5)
C14 C15 H11 119.0
C16 C15 H11 119.0
C17 C16 C15 118.9(5)
C17 C16 H12 120.5
C15 C16 H12 120.5
C18 C17 C16 120.0(5)
C18 C17 H13 120.0
C16 C17 H13 120.0
C17 C18 C13 121.6(5)
C17 C18 H14 119.2
C13 C18 H14 119.2
C14 C19 C20 113.8(4)
C14 C19 C31 112.3(4)
C20 C19 C31 102.1(4)
C14 C19 H15 109.5
C20 C19 H15 109.5
C31 C19 H15 109.5
C21 C20 C25 120.1(5)
C21 C20 C19 131.0(5)
C25 C20 C19 108.9(5)
C20 C21 C22 120.5(6)
C20 C21 H16 119.8
C22 C21 H16 119.8
C23 C22 C21 118.8(6)
C23 C22 H17 120.6
C21 C22 H17 120.6
C24 C23 C22 122.3(6)
C24 C23 H18 118.8
C22 C23 H18 118.8
C23 C24 C25 119.9(6)
C23 C24 H19 120.1
C25 C24 H19 120.1
C24 C25 C20 118.4(6)
C24 C25 C26 131.5(6)
C20 C25 C26 110.2(5)
C27 C26 C31 120.8(7)
C27 C26 C25 130.4(6)
C31 C26 C25 108.6(5)
C26 C27 C28 118.6(6)
C26 C27 H20 120.7
C28 C27 H20 120.7
C27 C28 C29 120.5(7)
C27 C28 H21 119.7
C29 C28 H21 119.7
C30 C29 C28 120.4(7)
C30 C29 H22 119.8
C28 C29 H22 119.8
C31 C30 C29 118.3(6)
C31 C30 H23 120.8
C29 C30 H23 120.8
C30 C31 C26 121.4(6)
C30 C31 C19 128.3(5)
C26 C31 C19 110.2(5)
C33A C32A Pd1 73.2(3)
C33A C32A H24A 116.2
Pd1 C32A H24A 116.2
C33A C32A H25A 116.2
Pd1 C32A H25A 116.2
H24A C32A H25A 113.2
C32A C33A C34A 127.3
C32A C33A Pd1 71.8(3)
C34A C33A Pd1 72.9(3)
C32A C33A H26A 114.9
C34A C33A H26A 114.9
Pd1 C33A H26A 114.9
C33A C34A Pd1 67.3(3)
C33A C34A H28A 117.0
Pd1 C34A H28A 117.0
C33A C34A H27A 117.0
Pd1 C34A H27A 117.0
H28A C34A H27A 114.0
C33B C32B Pd1 70.5(2)
C33B C32B H25B 116.6
Pd1 C32B H25B 116.6
C33B C32B H24B 116.6
Pd1 C32B H24B 116.6
H25B C32B H24B 113.6
C34B C33B C32B 137.5
C34B C33B Pd1 77.4(3)
C32B C33B Pd1 70.9(2)
C34B C33B H26B 108.2
C32B C33B H26B 108.2
Pd1 C33B H26B 108.2
C33B C34B Pd1 68.9(3)
C33B C34B H27B 116.8
Pd1 C34B H27B 116.8
C33B C34B H28B 116.8
Pd1 C34B H28B 116.8
H27B C34B H28B 113.8
C36 C35 C40 117.2(5)
C36 C35 P2 119.7(4)
C40 C35 P2 123.1(4)
C37 C36 C35 120.4(5)
C37 C36 H29 119.8
C35 C36 H29 119.8
C38 C37 C36 121.3(5)
C38 C37 H30 119.4
C36 C37 H30 119.4
C37 C38 C39 120.6(5)
C37 C38 H31 119.7
C39 C38 H31 119.7
C40 C39 C38 119.1(5)
C40 C39 H32 120.4
C38 C39 H32 120.4
C39 C40 C35 121.4(5)
C39 C40 H33 119.3
C35 C40 H33 119.3
C42 C41 C46 118.9(5)
C42 C41 P2 120.8(4)
C46 C41 P2 120.3(4)
C41 C42 C43 121.5(5)
C41 C42 H34 119.3
C43 C42 H34 119.3
C44 C43 C42 118.9(6)
C44 C43 H35 120.5
C42 C43 H35 120.5
C45 C44 C43 120.5(5)
C45 C44 H36 119.8
C43 C44 H36 119.8
C44 C45 C46 121.2(6)
C44 C45 H37 119.4
C46 C45 H37 119.4
C45 C46 C41 119.0(6)
C45 C46 H38 120.5
C41 C46 H38 120.5
C48 C47 C52 118.7(4)
C48 C47 P2 122.8(4)
C52 C47 P2 118.5(3)
C49 C48 C47 118.7(4)
C49 C48 C53 117.8(4)
C47 C48 C53 123.4(4)
C50 C49 C48 121.8(5)
C50 C49 H39 119.1
C48 C49 H39 119.1
C51 C50 C49 119.5(5)
C51 C50 H40 120.3
C49 C50 H40 120.3
C52 C51 C50 120.0(5)
C52 C51 H41 120.0
C50 C51 H41 120.0
C51 C52 C47 121.2(4)
C51 C52 H42 119.4
C47 C52 H42 119.4
C65 C53 C48 112.5(5)
C65 C53 C54 101.8(4)
C48 C53 C54 115.3(4)
C65 C53 H43 109.0
C48 C53 H43 109.0
C54 C53 H43 109.0
C59 C54 C55 121.6(6)
C59 C54 C53 109.8(5)
C55 C54 C53 128.5(5)
C54 C55 C56 117.3(6)
C54 C55 H44 121.3
C56 C55 H44 121.3
C57 C56 C55 121.4(7)
C57 C56 H45 119.3
C55 C56 H45 119.3
C56 C57 C58 121.4(6)
C56 C57 H46 119.3
C58 C57 H46 119.3
C57 C58 C59 118.6(6)
C57 C58 H47 120.7
C59 C58 H47 120.7
C54 C59 C58 119.6(6)
C54 C59 C60 110.5(5)
C58 C59 C60 129.9(6)
C61 C60 C65 119.6(6)
C61 C60 C59 132.7(5)
C65 C60 C59 107.7(5)
C62 C61 C60 118.3(6)
C62 C61 H48 120.8
C60 C61 H48 120.8
C61 C62 C63 122.7(6)
C61 C62 H49 118.7
C63 C62 H49 118.7
C64 C63 C62 119.9(6)
C64 C63 H50 120.0
C62 C63 H50 120.0
C63 C64 C65 118.8(6)
C63 C64 H51 120.6
C65 C64 H51 120.6
C64 C65 C60 120.6(6)
C64 C65 C53 129.3(5)
C60 C65 C53 110.1(5)
C67A C66A Pd2 71.2(3)
C67A C66A H52A 116.5
Pd2 C66A H52A 116.5
C67A C66A H53A 116.5
Pd2 C66A H53A 116.5
H52A C66A H53A 113.5
C68A C67A C66A 127.4
C68A C67A Pd2 74.4(3)
C66A C67A Pd2 69.9(3)
C68A C67A H54A 114.8
C66A C67A H54A 114.8
Pd2 C67A H54A 114.8
C67A C68A Pd2 69.7(3)
C67A C68A H56A 116.7
Pd2 C68A H56A 116.7
C67A C68A H55A 116.7
Pd2 C68A H55A 116.7
H56A C68A H55A 113.7
C67B C66B Pd2 66.0(3)
C67B C66B H53B 117.1
Pd2 C66B H53B 117.1
C67B C66B H52B 117.1
Pd2 C66B H52B 117.1
H53B C66B H52B 114.2
C68B C67B C66B 127.4
C68B C67B Pd2 80.7(3)
C66B C67B Pd2 68.4(2)
C68B C67B H54B 115.8
C66B C67B H54B 115.8
Pd2 C67B H54B 115.8
C67B C68B Pd2 69.4(3)
C67B C68B H55B 116.7
Pd2 C68B H55B 116.7
C67B C68B H56B 116.7
Pd2 C68B H56B 116.7
H55B C68B H56B 113.7

loop_
_geom_bond_atom_site_label_1
_geom_bond_atom_site_label_2
_geom_bond_distance
Pd1 C33B 2.121(6)
Pd1 C32B 2.126(5)
Pd1 C32A 2.126(5)
Pd1 C33A 2.142(6)
Pd1 C34B 2.219(4)
Pd1 C34A 2.219(4)
Pd1 P1 2.3080(14)
Pd1 Cl1 2.3490(15)
Pd2 C67B 2.095(7)
Pd2 C66B 2.134(4)
Pd2 C66A 2.134(4)
Pd2 C67A 2.151(6)
Pd2 C68B 2.209(5)
Pd2 C68A 2.209(5)
Pd2 P2 2.2961(14)
Pd2 Cl2 2.3543(15)
P1 C1 1.802(5)
P1 C13 1.831(5)
P1 C7 1.855(5)
P2 C35 1.808(5)
P2 C41 1.822(5)
P2 C47 1.838(5)
C1 C6 1.394(7)
C1 C2 1.400(6)
C2 C3 1.379(7)
C2 H1 0.9500
C3 C4 1.375(8)
C3 H2 0.9500
C4 C5 1.398(7)
C4 H3 0.9500
C5 C6 1.387(7)
C5 H4 0.9500
C6 H5 0.9500
C7 C12 1.376(7)
C7 C8 1.380(7)
C8 C9 1.405(7)
C8 H6 0.9500
C9 C10 1.370(8)
C9 H7 0.9500
C10 C11 1.376(8)
C10 H8 0.9500
C11 C12 1.393(7)
C11 H9 0.9500
C12 H10 0.9500
C13 C14 1.396(6)
C13 C18 1.413(6)
C14 C15 1.386(6)
C14 C19 1.517(6)
C15 C16 1.392(7)
C15 H11 0.9500
C16 C17 1.379(7)
C16 H12 0.9500
C17 C18 1.373(7)
C17 H13 0.9500
C18 H14 0.9500
C19 C20 1.536(7)
C19 C31 1.537(7)
C19 H15 1.0000
C20 C21 1.362(8)
C20 C25 1.435(7)
C21 C22 1.404(7)
C21 H16 0.9500
C22 C23 1.392(8)
C22 H17 0.9500
C23 C24 1.349(9)
C23 H18 0.9500
C24 C25 1.412(8)
C24 H19 0.9500
C25 C26 1.441(8)
C26 C27 1.367(8)
C26 C31 1.425(7)
C27 C28 1.388(10)
C27 H20 0.9500
C28 C29 1.418(9)
C28 H21 0.9500
C29 C30 1.400(8)
C29 H22 0.9500
C30 C31 1.357(8)
C30 H23 0.9500
C32A C33A 1.2842
C32A H24A 0.9900
C32A H25A 0.9900
C33A C34A 1.4874
C33A H26A 1.0000
C34A H28A 0.9900
C34A H27A 0.9900
C32B C33B 1.4043
C32B H25B 0.9900
C32B H24B 0.9900
C33B C34B 1.2621
C33B H26B 1.0000
C34B H27B 0.9900
C34B H28B 0.9900
C35 C36 1.392(6)
C35 C40 1.407(7)
C36 C37 1.390(7)
C36 H29 0.9500
C37 C38 1.337(7)
C37 H30 0.9500
C38 C39 1.384(7)
C38 H31 0.9500
C39 C40 1.383(7)
C39 H32 0.9500
C40 H33 0.9500
C41 C42 1.374(7)
C41 C46 1.413(7)
C42 C43 1.411(7)
C42 H34 0.9500
C43 C44 1.374(8)
C43 H35 0.9500
C44 C45 1.372(8)
C44 H36 0.9500
C45 C46 1.395(7)
C45 H37 0.9500
C46 H38 0.9500
C47 C48 1.401(6)
C47 C52 1.417(6)
C48 C49 1.398(6)
C48 C53 1.519(6)
C49 C50 1.387(6)
C49 H39 0.9500
C50 C51 1.381(7)
C50 H40 0.9500
C51 C52 1.378(6)
C51 H41 0.9500
C52 H42 0.9500
C53 C65 1.514(7)
C53 C54 1.529(7)
C53 H43 1.0000
C54 C59 1.376(7)
C54 C55 1.381(8)
C55 C56 1.388(8)
C55 H44 0.9500
C56 C57 1.359(8)
C56 H45 0.9500
C57 C58 1.360(9)
C57 H46 0.9500
C58 C59 1.399(7)
C58 H47 0.9500
C59 C60 1.448(8)
C60 C61 1.396(8)
C60 C65 1.418(7)
C61 C62 1.372(9)
C61 H48 0.9500
C62 C63 1.394(8)
C62 H49 0.9500
C63 C64 1.376(7)
C63 H50 0.9500
C64 C65 1.404(8)
C64 H51 0.9500
C66A C67A 1.4254
C66A H52A 0.9900
C66A H53A 0.9900
C67A C68A 1.3428
C67A H54A 1.0000
C68A H56A 0.9900
C68A H55A 0.9900
C66B C67B 1.6388
C66B H53B 0.9900
C66B H52B 0.9900
C67B C68B 1.1169
C67B H54B 1.0000
C68B H55B 0.9900
C68B H56B 0.9900

loop_
_geom_torsion_atom_site_label_1
_geom_torsion_atom_site_label_2
_geom_torsion_atom_site_label_3
_geom_torsion_atom_site_label_4
_geom_torsion
C13 P1 C1 C6 -15.6(5)
C7 P1 C1 C6 94.6(4)
Pd1 P1 C1 C6 -138.6(4)
C13 P1 C1 C2 168.2(4)
C7 P1 C1 C2 -81.6(4)
Pd1 P1 C1 C2 45.2(4)
C6 C1 C2 C3 2.3(7)
P1 C1 C2 C3 178.7(4)
C1 C2 C3 C4 0.2(8)
C2 C3 C4 C5 -1.7(9)
C3 C4 C5 C6 0.6(8)
C4 C5 C6 C1 2.0(8)
C2 C1 C6 C5 -3.4(7)
P1 C1 C6 C5 -179.6(4)
C1 P1 C7 C12 154.3(4)
C13 P1 C7 C12 -95.4(4)
Pd1 P1 C7 C12 26.6(4)
C1 P1 C7 C8 -24.9(4)
C13 P1 C7 C8 85.4(4)
Pd1 P1 C7 C8 -152.6(3)
C12 C7 C8 C9 -0.9(7)
P1 C7 C8 C9 178.3(4)
C7 C8 C9 C10 0.3(8)
C8 C9 C10 C11 0.0(8)
C9 C10 C11 C12 0.3(8)
C8 C7 C12 C11 1.2(7)
P1 C7 C12 C11 -178.0(4)
C10 C11 C12 C7 -0.9(8)
C1 P1 C13 C14 -73.9(5)
C7 P1 C13 C14 178.4(5)
Pd1 P1 C13 C14 53.2(5)
C1 P1 C13 C18 111.4(4)
C7 P1 C13 C18 3.6(5)
Pd1 P1 C13 C18 -121.5(4)
C18 C13 C14 C15 -0.3(8)
P1 C13 C14 C15 -175.0(4)
C18 C13 C14 C19 177.9(5)
P1 C13 C14 C19 3.2(8)
C13 C14 C15 C16 1.6(8)
C19 C14 C15 C16 -176.8(5)
C14 C15 C16 C17 -2.0(9)
C15 C16 C17 C18 1.0(9)
C16 C17 C18 C13 0.3(9)
C14 C13 C18 C17 -0.6(8)
P1 C13 C18 C17 174.4(4)
C15 C14 C19 C20 -57.0(6)
C13 C14 C19 C20 124.7(5)
C15 C14 C19 C31 58.4(6)
C13 C14 C19 C31 -119.9(6)
C14 C19 C20 C21 -57.1(7)
C31 C19 C20 C21 -178.3(5)
C14 C19 C20 C25 122.2(5)
C31 C19 C20 C25 0.9(5)
C25 C20 C21 C22 2.0(8)
C19 C20 C21 C22 -178.9(5)
C20 C21 C22 C23 -1.3(8)
C21 C22 C23 C24 0.3(9)
C22 C23 C24 C25 0.0(9)
C23 C24 C25 C20 0.7(8)
C23 C24 C25 C26 -178.9(6)
C21 C20 C25 C24 -1.7(7)
C19 C20 C25 C24 179.0(4)
C21 C20 C25 C26 178.0(5)
C19 C20 C25 C26 -1.4(6)
C24 C25 C26 C27 5.7(11)
C20 C25 C26 C27 -173.9(6)
C24 C25 C26 C31 -179.2(5)
C20 C25 C26 C31 1.2(6)
C31 C26 C27 C28 2.6(9)
C25 C26 C27 C28 177.2(6)
C26 C27 C28 C29 -1.1(10)
C27 C28 C29 C30 -1.2(10)
C28 C29 C30 C31 1.8(9)
C29 C30 C31 C26 -0.3(8)
C29 C30 C31 C19 -176.8(5)
C27 C26 C31 C30 -2.0(8)
C25 C26 C31 C30 -177.7(5)
C27 C26 C31 C19 175.1(5)
C25 C26 C31 C19 -0.6(6)
C14 C19 C31 C30 54.3(7)
C20 C19 C31 C30 176.6(5)
C14 C19 C31 C26 -122.5(5)
C20 C19 C31 C26 -0.2(5)
Pd1 C32A C33A C34A 50.2(7)
C32A C33A C34A Pd1 -49.8(7)
Pd1 C32B C33B C34B -44.0(7)
C32B C33B C34B Pd1 42.3(7)
C41 P2 C35 C36 -83.7(4)
C47 P2 C35 C36 166.6(4)
Pd2 P2 C35 C36 42.8(5)
C41 P2 C35 C40 94.4(4)
C47 P2 C35 C40 -15.2(5)
Pd2 P2 C35 C40 -139.1(4)
C40 C35 C36 C37 0.1(8)
P2 C35 C36 C37 178.4(4)
C35 C36 C37 C38 2.0(9)
C36 C37 C38 C39 -3.2(8)
C37 C38 C39 C40 2.1(8)
C38 C39 C40 C35 0.0(8)
C36 C35 C40 C39 -1.1(7)
P2 C35 C40 C39 -179.3(4)
C35 P2 C41 C42 -31.0(5)
C47 P2 C41 C42 76.5(5)
Pd2 P2 C41 C42 -160.0(4)
C35 P2 C41 C46 148.9(4)
C47 P2 C41 C46 -103.5(4)
Pd2 P2 C41 C46 19.9(5)
C46 C41 C42 C43 0.2(8)
P2 C41 C42 C43 -179.8(4)
C41 C42 C43 C44 0.7(8)
C42 C43 C44 C45 -1.6(9)
C43 C44 C45 C46 1.6(9)
C44 C45 C46 C41 -0.6(9)
C42 C41 C46 C45 -0.3(8)
P2 C41 C46 C45 179.7(4)
C35 P2 C47 C48 -68.2(5)
C41 P2 C47 C48 -174.5(5)
Pd2 P2 C47 C48 60.1(5)
C35 P2 C47 C52 109.7(4)
C41 P2 C47 C52 3.4(5)
Pd2 P2 C47 C52 -122.0(4)
C52 C47 C48 C49 -2.5(8)
P2 C47 C48 C49 175.4(4)
C52 C47 C48 C53 173.6(5)
P2 C47 C48 C53 -8.5(8)
C47 C48 C49 C50 1.5(9)
C53 C48 C49 C50 -174.9(5)
C48 C49 C50 C51 2.1(9)
C49 C50 C51 C52 -4.7(9)
C50 C51 C52 C47 3.6(9)
C48 C47 C52 C51 0.0(8)
P2 C47 C52 C51 -178.0(4)
C49 C48 C53 C65 66.6(6)
C47 C48 C53 C65 -109.6(6)
C49 C48 C53 C54 -49.5(7)
C47 C48 C53 C54 134.3(5)
C65 C53 C54 C59 1.7(5)
C48 C53 C54 C59 123.7(5)
C65 C53 C54 C55 179.4(5)
C48 C53 C54 C55 -58.6(7)
C59 C54 C55 C56 0.4(8)
C53 C54 C55 C56 -177.1(5)
C54 C55 C56 C57 -0.4(8)
C55 C56 C57 C58 -0.7(9)
C56 C57 C58 C59 1.9(8)
C55 C54 C59 C58 0.7(8)
C53 C54 C59 C58 178.7(4)
C55 C54 C59 C60 -178.7(5)
C53 C54 C59 C60 -0.8(6)
C57 C58 C59 C54 -1.9(8)
C57 C58 C59 C60 177.4(5)
C54 C59 C60 C61 178.7(5)
C58 C59 C60 C61 -0.7(10)
C54 C59 C60 C65 -0.6(6)
C58 C59 C60 C65 -179.9(5)
C65 C60 C61 C62 -3.1(8)
C59 C60 C61 C62 177.7(5)
C60 C61 C62 C63 2.7(9)
C61 C62 C63 C64 -1.7(9)
C62 C63 C64 C65 0.9(8)
C63 C64 C65 C60 -1.4(8)
C63 C64 C65 C53 178.8(5)
C61 C60 C65 C64 2.5(7)
C59 C60 C65 C64 -178.1(4)
C61 C60 C65 C53 -177.7(4)
C59 C60 C65 C53 1.7(6)
C48 C53 C65 C64 53.9(7)
C54 C53 C65 C64 177.8(5)
C48 C53 C65 C60 -126.0(5)
C54 C53 C65 C60 -2.0(5)
Pd2 C66A C67A C68A 50.3(6)
C66A C67A C68A Pd2 -48.6(6)
Pd2 C66B C67B C68B -58.5(6)
C66B C67B C68B Pd2 53.5(5)
